data_7030865
loop_
_publ_author_name
'Zou, Guo-Dong'
'Wang, Ze-Ping'
'Song, Ying'
'Hu, Bing'
'Huang, Xiao-Ying'

_publ_section_title
;
 Syntheses, structures and photocatalytic properties of five new
 praseodymium-antimony oxochlorides: from discrete clusters to 3D
 inorganic-organic hybrid racemic compounds.
;
_journal_issue 26
_journal_name_full 'Dalton transactions (Cambridge, England : 2003)'
_journal_page_first 10064
_journal_page_last 10073
_journal_paper_doi 10.1039/c4dt00771a
_journal_volume 43
_journal_year 2014
_chemical_formula_moiety '2(C6 H8 N), 2(C36 H24 Fe N6 2+), C7 H7.4 Cl14.6 O23.4 Pr4 Sb12, H2 O'
_chemical_formula_sum 'C91 H73.4 Cl14.6 Fe2 N14 O24.4 Pr4 Sb12'
_chemical_formula_weight 4407.34
_chemical_name_systematic
;
 ?
;
_space_group_IT_number 7
_space_group_name_Hall 'P -2yc'
_space_group_name_H-M_alt 'P 1 c 1'
_symmetry_cell_setting monoclinic
_symmetry_space_group_name_Hall 'P -2yc'
_symmetry_space_group_name_H-M 'P 1 c 1'
_atom_sites_solution_hydrogens mixed
_audit_creation_method SHELXL-2013
_cell_angle_alpha 90
_cell_angle_beta 97.239(2)
_cell_angle_gamma 90
_cell_formula_units_Z 2
_cell_length_a 12.9468(17)
_cell_length_b 18.388(2)
_cell_length_c 25.369(3)
_cell_measurement_reflns_used 19271
_cell_measurement_temperature 295(2)
_cell_measurement_theta_max 27.4816
_cell_measurement_theta_min 2.0181
_cell_volume 5991.4(12)
_computing_cell_refinement 'CrystalClear (Rigaku Inc., 2007)'
_computing_data_collection 'CrystalClear (Rigaku Inc., 2007)'
_computing_data_reduction 'CrystalClear (Rigaku Inc., 2007)'
_computing_molecular_graphics 'DIAMOND. Version 3.0. Crystal Impact'
_computing_publication_material 'Windows Word 2003'
_computing_structure_refinement 'SHELXL-2013 (Sheldrick, 2013)'
_computing_structure_solution 'SHELXS-2013 (Sheldrick, 2013)'
_diffrn_ambient_temperature 295(2)
_diffrn_detector_area_resol_mean 28.5714
_diffrn_measured_fraction_theta_full 0.995
_diffrn_measured_fraction_theta_max 0.995
_diffrn_measurement_device_type 'Saturn724+ (2x2 bin mode)'
_diffrn_measurement_method CCD_Profile_fitting
_diffrn_radiation_type MoK\a
_diffrn_radiation_wavelength 0.71073
_diffrn_reflns_av_R_equivalents 0.0365
_diffrn_reflns_av_unetI/netI 0.0729
_diffrn_reflns_Laue_measured_fraction_full 0.995
_diffrn_reflns_Laue_measured_fraction_max 0.995
_diffrn_reflns_limit_h_max 16
_diffrn_reflns_limit_h_min -16
_diffrn_reflns_limit_k_max 21
_diffrn_reflns_limit_k_min -23
_diffrn_reflns_limit_l_max 28
_diffrn_reflns_limit_l_min -32
_diffrn_reflns_number 49294
_diffrn_reflns_point_group_measured_fraction_full 0.995
_diffrn_reflns_point_group_measured_fraction_max 0.995
_diffrn_reflns_theta_full 25.242
_diffrn_reflns_theta_max 27.455
_diffrn_reflns_theta_min 2.390
_diffrn_source 'Sealed Tube'
_exptl_absorpt_coefficient_mu 4.876
_exptl_absorpt_correction_T_max 1.0000
_exptl_absorpt_correction_T_min 0.4986
_exptl_absorpt_correction_type multi-scan
_exptl_absorpt_process_details 'CrystalClear (Rigaku Inc., 2007)'
_exptl_crystal_colour 'dark red'
_exptl_crystal_density_diffrn 2.443
_exptl_crystal_density_method 'not measured'
_exptl_crystal_description block
_exptl_crystal_F_000 4122
_exptl_crystal_size_max 0.64
_exptl_crystal_size_mid 0.51
_exptl_crystal_size_min 0.27
_refine_diff_density_max 0.967
_refine_diff_density_min -0.970
_refine_diff_density_rms 0.125
_refine_ls_abs_structure_details
;
 Refined as an inversion twin.
;
_refine_ls_abs_structure_Flack 0.049(12)
_refine_ls_extinction_method none
_refine_ls_goodness_of_fit_ref 1.005
_refine_ls_hydrogen_treatment constr
_refine_ls_matrix_type full
_refine_ls_number_parameters 1489
_refine_ls_number_reflns 21633
_refine_ls_number_restraints 293
_refine_ls_restrained_S_all 1.018
_refine_ls_R_factor_all 0.0390
_refine_ls_R_factor_gt 0.0351
_refine_ls_shift/su_max 0.002
_refine_ls_shift/su_mean 0.000
_refine_ls_structure_factor_coef Fsqd
_refine_ls_weighting_details 'w=1/[\s^2^(Fo^2^)+(0.0080P)^2^+0.6000P] where P=(Fo^2^+2Fc^2^)/3'
_refine_ls_weighting_scheme calc
_refine_ls_wR_factor_gt 0.0570
_refine_ls_wR_factor_ref 0.0583
_reflns_Friedel_coverage 0.999
_reflns_Friedel_fraction_full 0.996
_reflns_Friedel_fraction_max 0.995
_reflns_number_gt 19439
_reflns_number_total 21633
_reflns_threshold_expression 'I > 2\s(I)'
_cod_data_source_file c4dt00771a2.cif
_cod_data_source_block compound-1
_cod_depositor_comments
;
The following automatic conversions were performed:

'_exptl_absorpt_correction_type' value 'Multi-scan' changed to
'multi-scan' according to
/usr/data/users/saulius/crontab/automatic-downloads/rss-feeds/RSC/lib/dictionaries/cif_core.dic
dictionary named 'cif_core.dic' version 2.4.2 from 2011-04-26.

Automatic conversion script
Id: cif_fix_values 2281 2013-09-26 08:29:07Z andrius 

 Adding full bibliography for 7030865--7030869.cif.
;
_cod_original_cell_volume 5991.4(13)
_cod_original_formula_sum 'C91 H73.40 Cl14.60 Fe2 N14 O24.40 Pr4 Sb12'
_cod_database_code 7030865
_shelx_space_group_comment
;
The symmetry employed for this shelxl refinement is uniquely defined
by the following loop, which should always be used as a source of
symmetry information in preference to the above space-group names.
They are only intended as comments.
;
_shelxl_version_number 2013-4

loop_
_space_group_symop_operation_xyz
'x, y, z'
'x, -y, z+1/2'

loop_
_atom_site_label
_atom_site_type_symbol
_atom_site_fract_x
_atom_site_fract_y
_atom_site_fract_z
_atom_site_U_iso_or_equiv
_atom_site_adp_type
_atom_site_occupancy
_atom_site_site_symmetry_order
_atom_site_calc_flag
_atom_site_refinement_flags_posn
_atom_site_refinement_flags_adp
_atom_site_refinement_flags_occupancy
_atom_site_disorder_assembly
_atom_site_disorder_group
Pr1 Pr 0.61573(5) 0.31993(3) 0.59609(3) 0.03836(15) Uani 1 1 d . . . . .
Pr2 Pr 0.40463(5) 0.10390(3) 0.58990(3) 0.04009(16) Uani 1 1 d . . . . .
Pr3 Pr 0.68880(5) 0.13411(3) 0.73071(3) 0.03949(16) Uani 1 1 d . . . . .
Pr4 Pr 0.38224(5) 0.28446(3) 0.72998(3) 0.03656(15) Uani 1 1 d . . . . .
Sb1 Sb 0.48696(7) -0.00803(4) 0.70829(4) 0.0418(2) Uani 1 1 d . . . . .
Sb2 Sb 0.47264(6) 0.12591(4) 0.81225(3) 0.03907(18) Uani 1 1 d . . . . .
Sb3 Sb 0.25561(6) 0.10262(4) 0.70798(3) 0.04063(19) Uani 1 1 d . . . . .
Sb4 Sb 0.63246(6) 0.28696(4) 0.81717(3) 0.04082(19) Uani 1 1 d . . . . .
Sb5 Sb 0.19994(6) 0.24432(4) 0.60783(3) 0.03932(19) Uani 1 1 d . . . . .
Sb6 Sb 0.66597(7) 0.01928(4) 0.61098(4) 0.0468(2) Uani 1 1 d . . . . .
Sb7 Sb 0.57958(6) 0.42648(4) 0.71684(3) 0.03978(19) Uani 1 1 d . . . . .
Sb8 Sb 0.35979(6) 0.40678(4) 0.61190(3) 0.03840(18) Uani 1 1 d . . . . .
Sb9 Sb 0.37778(6) 0.27091(4) 0.51000(3) 0.03948(19) Uani 1 1 d . . . . .
Sb10 Sb 0.61055(7) 0.15870(4) 0.51005(3) 0.0436(2) Uani 1 1 d . . . . .
Sb11 Sb 0.82731(6) 0.18014(5) 0.61278(4) 0.0452(2) Uani 1 1 d . . . . .
Sb12 Sb 0.80961(6) 0.31531(4) 0.71827(4) 0.0421(2) Uani 1 1 d . . . . .
Cl1 Cl 0.5225(2) 0.21286(14) 0.66153(12) 0.0376(6) Uani 1 1 d . . . . .
Cl2 Cl 0.8372(3) 0.36072(19) 0.60026(14) 0.0605(9) Uani 1 1 d . . . . .
Cl3 Cl 0.5839(3) 0.47511(16) 0.59632(14) 0.0560(9) Uani 1 1 d . . . . .
Cl4 Cl 0.6020(3) 0.32937(18) 0.48142(13) 0.0525(8) Uani 1 1 d . . . . .
Cl5 Cl 0.3715(3) 0.0914(2) 0.47633(14) 0.0768(12) Uani 1 1 d . . . . .
Cl7 Cl 0.4371(3) -0.05439(17) 0.58895(15) 0.0646(10) Uani 1 1 d . . . . .
Cl8 Cl 0.7492(3) -0.01981(18) 0.73185(16) 0.0668(11) Uani 1 1 d . . . . .
Cl9 Cl 0.7191(3) 0.12855(18) 0.85098(15) 0.0675(10) Uani 1 1 d . . . . .
Cl11 Cl 0.4017(3) 0.27971(19) 0.84747(13) 0.0571(9) Uani 1 1 d . . . . .
Cl13 Cl 0.3363(3) -0.01398(16) 0.78898(14) 0.0541(8) Uani 1 1 d . . . . .
Cl14 Cl 0.8028(3) 0.0693(2) 0.52688(18) 0.0862(14) Uani 1 1 d . . . . .
Cl15 Cl 0.1971(2) 0.36632(17) 0.52069(14) 0.0547(9) Uani 1 1 d . . . . .
Cl16 Cl 0.7552(3) 0.42482(16) 0.80528(14) 0.0544(9) Uani 1 1 d . . . . .
O1 O 0.5407(5) 0.0675(4) 0.7606(3) 0.040(2) Uani 1 1 d . . . . .
O2 O 0.3552(6) 0.1562(4) 0.7595(3) 0.0397(19) Uani 1 1 d . . . . .
O3 O 0.3677(6) 0.0519(4) 0.6758(3) 0.0409(19) Uani 1 1 d . . . . .
O4 O 0.5485(5) 0.2062(3) 0.7811(3) 0.0361(18) Uani 1 1 d . . . . .
O5 O 0.2874(6) 0.1810(4) 0.6582(4) 0.058(3) Uani 1 1 d . . . . .
O6 O 0.5678(6) 0.0510(4) 0.6600(3) 0.0395(19) Uani 1 1 d . . . . .
O7 O 0.5430(5) 0.3494(4) 0.7662(3) 0.0369(18) Uani 1 1 d . . . . .
O8 O 0.2852(6) 0.3246(4) 0.6428(3) 0.0404(19) Uani 1 1 d . . . . .
O9 O 0.3017(6) 0.2148(4) 0.5596(3) 0.0385(19) Uani 1 1 d . . . . .
O10 O 0.5754(6) 0.0817(4) 0.5608(3) 0.041(2) Uani 1 1 d . . . . .
O11 O 0.7514(6) 0.0992(4) 0.6436(3) 0.046(2) Uani 1 1 d . . . . .
O12 O 0.7312(6) 0.2588(4) 0.7674(3) 0.0402(19) Uani 1 1 d . . . . .
O13 O 0.4713(6) 0.3750(4) 0.6683(3) 0.041(2) Uani 1 1 d . . . . .
O14 O 0.4343(6) 0.3419(4) 0.5646(3) 0.0364(18) Uani 1 1 d . . . . .
O15 O 0.4975(6) 0.2113(4) 0.5414(3) 0.0408(19) Uani 1 1 d . . . . .
O16 O 0.7042(6) 0.2128(4) 0.5651(3) 0.043(2) Uani 1 1 d . . . . .
O17 O 0.7613(6) 0.2367(4) 0.6677(3) 0.049(2) Uani 1 1 d . . . . .
O18 O 0.6835(6) 0.3660(4) 0.6852(3) 0.0369(18) Uani 1 1 d . . . . .
O21 O 0.3145(10) 0.4840(6) 0.6960(5) 0.096(4) Uani 1 1 d . . . . .
O22 O 0.3239(8) 0.4029(5) 0.7560(4) 0.072(3) Uani 1 1 d . . . . .
O23 O 0.2591(11) 0.4352(7) 0.8509(5) 0.114(5) Uani 1 1 d . . . . .
H23 H 0.2828 0.4099 0.8287 0.172 Uiso 1 1 calc R U . . .
O25 O 0.9044(6) 0.1480(4) 0.7491(4) 0.063(3) Uani 1 1 d . U . . .
Cl6 Cl 0.1752(4) 0.0763(3) 0.5831(2) 0.0685(19) Uani 0.711(7) 1 d . U P A 1
O24 O -0.0158(14) 0.0144(10) 0.6708(9) 0.145(7) Uani 0.711(7) 1 d . U P A 1
Cl10 Cl 0.1578(4) 0.2554(3) 0.7305(2) 0.0436(12) Uani 0.6 1 d . . P B 1
O19 O 0.237(2) 0.0508(14) 0.5578(11) 0.041(7) Uani 0.289(7) 1 d . U P A 2
Cl6B Cl 0.0560(11) 0.0783(9) 0.6144(8) 0.102(6) Uani 0.289(7) 1 d . U P A 2
O1B O 0.0333(15) 0.2055(12) 0.7048(9) 0.060(6) Uani 0.4 1 d . U P C 2
C1 C 0.2989(12) 0.4638(7) 0.7401(5) 0.062(4) Uani 1 1 d D . . . .
C2 C 0.2514(11) 0.5190(7) 0.7756(6) 0.061(4) Uani 1 1 d D . . . .
C3 C 0.2361(13) 0.5020(8) 0.8304(7) 0.067(4) Uani 1 1 d . . . . .
C4 C 0.1962(11) 0.5479(9) 0.8644(7) 0.079(5) Uani 1 1 d . . . . .
H4 H 0.1875 0.5338 0.8988 0.095 Uiso 1 1 calc R U . . .
C5 C 0.1686(11) 0.6176(10) 0.8452(8) 0.088(6) Uani 1 1 d . . . . .
H5 H 0.1439 0.6522 0.8672 0.106 Uiso 1 1 calc R U . . .
C6 C 0.1794(13) 0.6349(9) 0.7904(8) 0.091(6) Uani 1 1 d . . . . .
H6 H 0.1562 0.6798 0.7769 0.110 Uiso 1 1 calc R U . . .
C7 C 0.2213(11) 0.5886(7) 0.7589(7) 0.079(5) Uani 1 1 d . . . . .
H7 H 0.2307 0.6032 0.7247 0.095 Uiso 1 1 calc R U . . .
Fe1 Fe 0.78263(12) 0.73179(8) 0.80388(7) 0.0339(4) Uani 1 1 d . . . . .
N1 N 0.6591(7) 0.6752(5) 0.8181(4) 0.036(2) Uani 1 1 d . . . . .
N2 N 0.7021(7) 0.8130(5) 0.8290(4) 0.039(2) Uani 1 1 d . . . . .
N3 N 0.8535(7) 0.7192(5) 0.8768(4) 0.038(2) Uani 1 1 d . . . . .
N4 N 0.9052(7) 0.7908(5) 0.7956(4) 0.040(2) Uani 1 1 d . . . . .
N5 N 0.8458(8) 0.6473(5) 0.7750(4) 0.043(2) Uani 1 1 d . . . . .
N6 N 0.7223(7) 0.7458(5) 0.7300(4) 0.040(2) Uani 1 1 d . . . . .
C8 C 0.6410(10) 0.6042(6) 0.8154(5) 0.050(3) Uani 1 1 d . . . . .
H8 H 0.6917 0.5734 0.8051 0.060 Uiso 1 1 calc R U . . .
C9 C 0.5466(9) 0.5742(6) 0.8277(5) 0.043(3) Uani 1 1 d . . . . .
H9 H 0.5375 0.5241 0.8259 0.052 Uiso 1 1 calc R U . . .
C10 C 0.4725(9) 0.6141(6) 0.8415(5) 0.045(3) Uani 1 1 d . . . . .
H10 H 0.4103 0.5932 0.8485 0.053 Uiso 1 1 calc R U . . .
C11 C 0.4874(8) 0.6890(6) 0.8456(4) 0.038(3) Uani 1 1 d . . . . .
C12 C 0.4093(9) 0.7399(7) 0.8619(5) 0.051(3) Uani 1 1 d . . . . .
H12 H 0.3456 0.7233 0.8705 0.061 Uiso 1 1 calc R U . . .
C13 C 0.4344(10) 0.8135(7) 0.8641(5) 0.055(4) Uani 1 1 d . . . . .
H13 H 0.3827 0.8461 0.8709 0.066 Uiso 1 1 calc R U . . .
C14 C 0.5324(9) 0.8420(7) 0.8568(4) 0.042(3) Uani 1 1 d . . . . .
C15 C 0.5626(11) 0.9137(6) 0.8650(5) 0.051(3) Uani 1 1 d . . . . .
H15 H 0.5177 0.9477 0.8770 0.061 Uiso 1 1 calc R U . . .
C16 C 0.6585(11) 0.9330(6) 0.8553(5) 0.053(4) Uani 1 1 d . . . . .
H16 H 0.6796 0.9811 0.8606 0.063 Uiso 1 1 calc R U . . .
C17 C 0.7276(10) 0.8826(6) 0.8373(5) 0.051(3) Uani 1 1 d . . . . .
H17 H 0.7932 0.8983 0.8310 0.061 Uiso 1 1 calc R U . . .
C18 C 0.6062(9) 0.7913(6) 0.8397(4) 0.034(2) Uani 1 1 d . . . . .
C19 C 0.5829(8) 0.7163(5) 0.8344(4) 0.032(2) Uani 1 1 d . . . . .
C20 C 0.8216(9) 0.6867(7) 0.9180(5) 0.051(3) Uani 1 1 d . . . . .
H20 H 0.7594 0.6608 0.9125 0.062 Uiso 1 1 calc R U . . .
C21 C 0.8743(12) 0.6885(8) 0.9688(6) 0.069(5) Uani 1 1 d . . . . .
H21 H 0.8485 0.6662 0.9974 0.083 Uiso 1 1 calc R U . . .
C22 C 0.9693(11) 0.7261(9) 0.9746(7) 0.084(5) Uani 1 1 d . . . . .
H22 H 1.0077 0.7269 1.0082 0.101 Uiso 1 1 calc R U . . .
C23 C 1.0105(11) 0.7625(7) 0.9338(6) 0.054(4) Uani 1 1 d . . . . .
C24 C 1.1001(10) 0.8015(8) 0.9389(7) 0.067(4) Uani 1 1 d . . . . .
H24 H 1.1407 0.8041 0.9718 0.080 Uiso 1 1 calc R U . . .
C25 C 1.1305(10) 0.8358(7) 0.8978(7) 0.060(4) Uani 1 1 d . . . . .
H25 H 1.1929 0.8614 0.9024 0.072 Uiso 1 1 calc R U . . .
C26 C 1.0701(10) 0.8347(6) 0.8463(6) 0.052(4) Uani 1 1 d . . . . .
C27 C 1.0910(11) 0.8716(7) 0.7993(6) 0.064(4) Uani 1 1 d . . . . .
H27 H 1.1525 0.8978 0.7995 0.076 Uiso 1 1 calc R U . . .
C28 C 1.0258(11) 0.8690(7) 0.7565(7) 0.069(5) Uani 1 1 d . . . . .
H28 H 1.0391 0.8930 0.7258 0.083 Uiso 1 1 calc R U . . .
C29 C 0.9296(11) 0.8269(7) 0.7579(6) 0.063(4) Uani 1 1 d . . . . .
H29 H 0.8821 0.8275 0.7272 0.075 Uiso 1 1 calc DR U . . .
C30 C 0.9761(9) 0.7947(6) 0.8418(5) 0.042(3) Uani 1 1 d . . . . .
C31 C 0.9464(8) 0.7578(6) 0.8856(5) 0.039(3) Uani 1 1 d . . . . .
C32 C 0.9127(10) 0.5973(7) 0.7950(6) 0.059(4) Uani 1 1 d . . . . .
H32 H 0.9393 0.6028 0.8306 0.071 Uiso 1 1 calc R U . . .
C33 C 0.9483(11) 0.5366(7) 0.7687(7) 0.067(5) Uani 1 1 d . . . . .
H33 H 0.9945 0.5034 0.7865 0.080 Uiso 1 1 calc R U . . .
C34 C 0.9131(12) 0.5283(7) 0.7171(8) 0.071(5) Uani 1 1 d . . . . .
H34 H 0.9353 0.4886 0.6988 0.086 Uiso 1 1 calc R U . . .
C35 C 0.8446(11) 0.5775(7) 0.6903(6) 0.058(4) Uani 1 1 d . . . . .
C36 C 0.8040(13) 0.5774(10) 0.6336(8) 0.088(7) Uani 1 1 d . . . . .
H36 H 0.8209 0.5388 0.6126 0.106 Uiso 1 1 calc R U . . .
C37 C 0.7451(14) 0.6293(9) 0.6117(6) 0.080(6) Uani 1 1 d . . . . .
H37 H 0.7221 0.6272 0.5755 0.096 Uiso 1 1 calc R U . . .
C38 C 0.7153(11) 0.6889(8) 0.6418(6) 0.056(4) Uani 1 1 d . . . . .
C39 C 0.6524(12) 0.7467(9) 0.6203(6) 0.075(5) Uani 1 1 d . . . . .
H39 H 0.6296 0.7481 0.5840 0.090 Uiso 1 1 calc R U . . .
C40 C 0.6244(11) 0.8011(7) 0.6528(6) 0.059(4) Uani 1 1 d . . . . .
H40 H 0.5822 0.8391 0.6388 0.071 Uiso 1 1 calc R U . . .
C41 C 0.6601(10) 0.7984(7) 0.7069(5) 0.052(3) Uani 1 1 d . . . . .
H41 H 0.6398 0.8354 0.7284 0.062 Uiso 1 1 calc R U . . .
C42 C 0.7478(9) 0.6924(6) 0.6958(5) 0.043(3) Uani 1 1 d . . . . .
C43 C 0.8141(9) 0.6379(6) 0.7202(6) 0.044(3) Uani 1 1 d . . . . .
Fe2 Fe 0.28416(13) 0.67967(9) 0.52235(7) 0.0387(4) Uani 1 1 d . . . . .
N7 N 0.3938(8) 0.7406(5) 0.4971(4) 0.044(2) Uani 1 1 d . . . . .
N8 N 0.3627(8) 0.6014(5) 0.4947(4) 0.041(2) Uani 1 1 d . . . . .
N9 N 0.1850(9) 0.6801(6) 0.4560(4) 0.054(3) Uani 1 1 d . . . . .
N10 N 0.1802(7) 0.6119(5) 0.5454(4) 0.041(2) Uani 1 1 d . . . . .
N11 N 0.2216(8) 0.7665(5) 0.5523(4) 0.043(2) Uani 1 1 d . . . . .
N12 N 0.3640(7) 0.6768(5) 0.5934(4) 0.043(2) Uani 1 1 d . . . . .
C44 C 0.4040(12) 0.8110(7) 0.4967(5) 0.059(4) Uani 1 1 d . . . . .
H44 H 0.3503 0.8402 0.5057 0.071 Uiso 1 1 calc R U . . .
C45 C 0.4991(14) 0.8448(8) 0.4821(6) 0.078(5) Uani 1 1 d . . . . .
H45 H 0.5059 0.8952 0.4831 0.094 Uiso 1 1 calc R U . . .
C46 C 0.5790(12) 0.8024(10) 0.4669(6) 0.080(5) Uani 1 1 d . . . . .
H46 H 0.6379 0.8235 0.4559 0.096 Uiso 1 1 calc R U . . .
C47 C 0.5680(10) 0.7279(8) 0.4687(5) 0.053(3) Uani 1 1 d . . . . .
C48 C 0.6435(10) 0.6808(9) 0.4554(5) 0.068(4) Uani 1 1 d . . . . .
H48 H 0.7075 0.6994 0.4489 0.082 Uiso 1 1 calc R U . . .
C49 C 0.6261(11) 0.6048(9) 0.4514(5) 0.069(5) Uani 1 1 d . . . . .
H49 H 0.6773 0.5738 0.4417 0.083 Uiso 1 1 calc R U . . .
C50 C 0.5294(10) 0.5770(8) 0.4624(5) 0.054(4) Uani 1 1 d . . . . .
C51 C 0.5087(12) 0.5052(8) 0.4588(5) 0.062(4) Uani 1 1 d . . . . .
H51 H 0.5583 0.4730 0.4489 0.074 Uiso 1 1 calc R U . . .
C52 C 0.4130(11) 0.4796(7) 0.4698(5) 0.061(4) Uani 1 1 d . . . . .
H52 H 0.3945 0.4309 0.4653 0.074 Uiso 1 1 calc R U . . .
C53 C 0.3453(11) 0.5309(7) 0.4882(5) 0.056(4) Uani 1 1 d . . . . .
H53 H 0.2819 0.5135 0.4966 0.067 Uiso 1 1 calc R U . . .
C54 C 0.4573(9) 0.6233(6) 0.4795(5) 0.040(3) Uani 1 1 d . . . . .
C55 C 0.4751(10) 0.7002(7) 0.4825(5) 0.044(3) Uani 1 1 d . . . . .
C56 C 0.1901(12) 0.7152(8) 0.4112(6) 0.066(4) Uani 1 1 d . . . . .
H56 H 0.2466 0.7458 0.4088 0.079 Uiso 1 1 calc R U . . .
C57 C 0.1149(16) 0.7087(12) 0.3675(7) 0.112(8) Uani 1 1 d . . . . .
H57 H 0.1204 0.7351 0.3368 0.134 Uiso 1 1 calc R U . . .
C58 C 0.0313(16) 0.6620(13) 0.3703(9) 0.130(9) Uani 1 1 d . . . . .
H58 H -0.0200 0.6574 0.3413 0.156 Uiso 1 1 calc R U . . .
C59 C 0.0245(13) 0.6225(11) 0.4161(7) 0.085(6) Uani 1 1 d . . . . .
C60 C -0.0550(14) 0.5699(10) 0.4255(10) 0.113(8) Uani 1 1 d . . . . .
H60 H -0.1073 0.5598 0.3978 0.135 Uiso 1 1 calc R U . . .
C61 C -0.0569(16) 0.5362(11) 0.4705(10) 0.109(8) Uani 1 1 d . . . . .
H61 H -0.1121 0.5050 0.4740 0.131 Uiso 1 1 calc R U . . .
C62 C 0.0221(11) 0.5450(8) 0.5148(8) 0.069(5) Uani 1 1 d . . . . .
C63 C 0.0322(12) 0.5096(7) 0.5643(8) 0.076(6) Uani 1 1 d . . . . .
H63 H -0.0172 0.4749 0.5704 0.091 Uiso 1 1 calc R U . . .
C64 C 0.1052(10) 0.5227(7) 0.6007(7) 0.063(4) Uani 1 1 d . . . . .
H64 H 0.1100 0.4985 0.6331 0.075 Uiso 1 1 calc R U . . .
C65 C 0.1790(10) 0.5753(6) 0.5908(6) 0.052(3) Uani 1 1 d . . . . .
H65 H 0.2317 0.5856 0.6183 0.063 Uiso 1 1 calc R U . . .
C66 C 0.0998(10) 0.5960(7) 0.5075(6) 0.051(3) Uani 1 1 d . . . . .
C67 C 0.1027(11) 0.6343(8) 0.4579(6) 0.059(4) Uani 1 1 d . . . . .
C68 C 0.1543(11) 0.8136(7) 0.5304(6) 0.060(4) Uani 1 1 d . . . . .
H68 H 0.1251 0.8056 0.4954 0.072 Uiso 1 1 calc R U . . .
C69 C 0.1227(12) 0.8769(7) 0.5570(6) 0.063(4) Uani 1 1 d . . . . .
H69 H 0.0782 0.9109 0.5392 0.076 Uiso 1 1 calc R U . . .
C70 C 0.1592(12) 0.8858(7) 0.6086(7) 0.072(5) Uani 1 1 d . . . . .
H70 H 0.1357 0.9248 0.6272 0.086 Uiso 1 1 calc R U . . .
C71 C 0.2328(12) 0.8369(7) 0.6351(6) 0.059(4) Uani 1 1 d . . . . .
C72 C 0.2794(13) 0.8414(9) 0.6890(7) 0.073(5) Uani 1 1 d . . . . .
H72 H 0.2602 0.8791 0.7102 0.087 Uiso 1 1 calc R U . . .
C73 C 0.3496(12) 0.7931(10) 0.7096(7) 0.083(6) Uani 1 1 d . . . . .
H73 H 0.3789 0.7983 0.7448 0.099 Uiso 1 1 calc R U . . .
C74 C 0.3806(11) 0.7348(8) 0.6802(6) 0.060(4) Uani 1 1 d . . . . .
C75 C 0.4530(10) 0.6816(7) 0.6994(6) 0.058(4) Uani 1 1 d . . . . .
H75 H 0.4817 0.6825 0.7349 0.070 Uiso 1 1 calc R U . . .
C76 C 0.4821(11) 0.6284(8) 0.6668(6) 0.064(4) Uani 1 1 d . . . . .
H76 H 0.5302 0.5931 0.6796 0.077 Uiso 1 1 calc R U . . .
C77 C 0.4377(10) 0.6284(7) 0.6136(5) 0.051(3) Uani 1 1 d . . . . .
H77 H 0.4598 0.5935 0.5909 0.061 Uiso 1 1 calc R U . . .
C78 C 0.3379(9) 0.7291(6) 0.6275(5) 0.041(3) Uani 1 1 d . . . . .
C79 C 0.2623(11) 0.7804(6) 0.6039(5) 0.048(3) Uani 1 1 d . . . . .
N13 N 0.1228(13) -0.0118(6) 0.4466(7) 0.152(6) Uani 1 1 d D U . . .
H13A H 0.1762 -0.0046 0.4699 0.183 Uiso 1 1 calc R U . . .
C80 C 0.0280(16) 0.0175(7) 0.4571(8) 0.167(8) Uani 1 1 d D U . . .
H80A H 0.0229 0.0437 0.4880 0.200 Uiso 1 1 calc R U . . .
C81 C -0.0586(17) 0.0060(9) 0.4197(8) 0.142(7) Uani 1 1 d D U . . .
H81A H -0.1238 0.0242 0.4245 0.171 Uiso 1 1 calc R U . . .
C82 C -0.0435(14) -0.0339(9) 0.3748(8) 0.180(9) Uani 1 1 d D U . . .
H82A H -0.1009 -0.0421 0.3495 0.216 Uiso 1 1 calc R U . . .
C83 C 0.0539(14) -0.0630(8) 0.3650(7) 0.156(8) Uani 1 1 d D U . . .
H83A H 0.0619 -0.0894 0.3344 0.187 Uiso 1 1 calc R U . . .
C84 C 0.1369(14) -0.0492(6) 0.4045(6) 0.153(8) Uani 1 1 d D U . . .
C85 C 0.2365(16) -0.0795(9) 0.3948(9) 0.232(12) Uani 1 1 d D U . . .
H85A H 0.2894 -0.0651 0.4229 0.348 Uiso 1 1 calc R U . . .
H85B H 0.2541 -0.0619 0.3615 0.348 Uiso 1 1 calc R U . . .
H85C H 0.2319 -0.1316 0.3938 0.348 Uiso 1 1 calc R U . . .
N14 N 0.9258(10) 0.7440(10) 0.5392(7) 0.190(9) Uani 1 1 d D U . . .
H14 H 0.9475 0.7022 0.5300 0.228 Uiso 1 1 calc R U . . .
C86 C 0.8767(11) 0.7912(11) 0.5019(10) 0.189(7) Uani 1 1 d D U . . .
H86 H 0.8642 0.7809 0.4658 0.227 Uiso 1 1 calc R U . . .
C87 C 0.8477(12) 0.8562(12) 0.5246(10) 0.163(7) Uani 1 1 d D U . . .
H87 H 0.8141 0.8898 0.5009 0.196 Uiso 1 1 calc R U . . .
C88 C 0.8618(11) 0.8772(12) 0.5767(9) 0.175(7) Uani 1 1 d D U . . .
H88 H 0.8395 0.9223 0.5875 0.210 Uiso 1 1 calc R U . . .
C89 C 0.9105(11) 0.8284(9) 0.6118(7) 0.155(7) Uani 1 1 d D U . . .
H89 H 0.9235 0.8378 0.6480 0.186 Uiso 1 1 calc DR U . . .
C90 C 0.9387(10) 0.7649(9) 0.5899(8) 0.162(7) Uani 1 1 d D U . . .
C91 C 0.9938(13) 0.7125(10) 0.6300(8) 0.171(9) Uani 1 1 d D U . . .
H91A H 0.9610 0.6656 0.6258 0.257 Uiso 1 1 calc R U . . .
H91B H 0.9899 0.7302 0.6652 0.257 Uiso 1 1 calc R U . . .
H91C H 1.0655 0.7082 0.6243 0.257 Uiso 1 1 calc R U . . .
O1W O 0.0602(13) 0.3965(8) 0.6833(9) 0.269(14) Uani 1 1 d . . . . .
H1A H 0.1109 0.3694 0.6868 0.404 Uiso 1 1 d R U . . .
H1B H 0.0107 0.3723 0.6696 0.404 Uiso 1 1 d R U . . .

loop_
_atom_site_aniso_label
_atom_site_aniso_U_11
_atom_site_aniso_U_22
_atom_site_aniso_U_33
_atom_site_aniso_U_23
_atom_site_aniso_U_13
_atom_site_aniso_U_12
Pr1 0.0413(4) 0.0431(4) 0.0301(4) -0.0021(3) 0.0020(3) -0.0053(3)
Pr2 0.0472(4) 0.0424(4) 0.0295(4) -0.0005(3) 0.0001(3) -0.0075(3)
Pr3 0.0414(4) 0.0419(3) 0.0343(4) 0.0015(3) 0.0015(3) -0.0033(3)
Pr4 0.0408(4) 0.0415(3) 0.0261(3) -0.0002(3) -0.0009(3) -0.0020(3)
Sb1 0.0520(5) 0.0341(4) 0.0379(5) 0.0023(4) 0.0007(4) -0.0057(4)
Sb2 0.0454(5) 0.0466(4) 0.0247(4) 0.0050(3) 0.0026(4) -0.0033(4)
Sb3 0.0384(5) 0.0493(5) 0.0339(5) 0.0012(4) 0.0035(4) -0.0113(4)
Sb4 0.0508(5) 0.0465(5) 0.0223(4) -0.0021(3) -0.0065(4) -0.0055(4)
Sb5 0.0318(4) 0.0526(5) 0.0315(4) 0.0001(4) -0.0044(3) -0.0025(4)
Sb6 0.0564(6) 0.0400(4) 0.0449(6) -0.0046(4) 0.0096(4) 0.0054(4)
Sb7 0.0497(5) 0.0349(4) 0.0326(5) -0.0036(3) -0.0033(4) -0.0059(3)
Sb8 0.0453(5) 0.0394(4) 0.0289(4) 0.0020(3) -0.0018(4) 0.0014(4)
Sb9 0.0461(5) 0.0489(5) 0.0219(4) -0.0006(3) -0.0020(4) -0.0070(4)
Sb10 0.0538(5) 0.0516(5) 0.0261(4) -0.0053(4) 0.0084(4) -0.0027(4)
Sb11 0.0353(4) 0.0568(5) 0.0445(5) 0.0040(4) 0.0086(4) 0.0026(4)
Sb12 0.0366(4) 0.0488(5) 0.0380(5) 0.0031(4) -0.0061(4) -0.0111(4)
Cl1 0.0427(17) 0.0423(15) 0.0270(14) -0.0011(12) 0.0010(13) -0.0011(13)
Cl2 0.057(2) 0.080(2) 0.046(2) -0.0036(18) 0.0111(17) -0.0247(18)
Cl3 0.067(2) 0.0448(17) 0.052(2) 0.0066(15) -0.0082(18) -0.0079(15)
Cl4 0.055(2) 0.073(2) 0.0299(17) 0.0097(15) 0.0076(15) 0.0037(16)
Cl5 0.105(3) 0.092(3) 0.0286(19) -0.0119(19) -0.010(2) 0.000(2)
Cl7 0.093(3) 0.0467(18) 0.054(2) -0.0116(17) 0.010(2) -0.0131(18)
Cl8 0.083(3) 0.055(2) 0.065(3) 0.0203(18) 0.017(2) 0.0204(18)
Cl9 0.086(3) 0.064(2) 0.047(2) 0.0118(18) -0.015(2) -0.0065(19)
Cl11 0.066(2) 0.078(2) 0.0272(17) -0.0053(16) 0.0065(16) 0.0038(18)
Cl13 0.062(2) 0.0546(19) 0.045(2) 0.0069(15) 0.0056(17) -0.0109(16)
Cl14 0.090(3) 0.098(3) 0.076(3) -0.016(3) 0.036(3) 0.023(2)
Cl15 0.0477(19) 0.0597(19) 0.052(2) 0.0033(16) -0.0125(16) 0.0022(15)
Cl16 0.060(2) 0.0501(18) 0.047(2) -0.0049(15) -0.0145(17) -0.0128(15)
O1 0.039(5) 0.036(4) 0.046(5) 0.006(4) 0.010(4) 0.000(3)
O2 0.042(5) 0.040(4) 0.035(5) -0.001(4) -0.001(4) -0.002(4)
O3 0.043(5) 0.045(4) 0.035(5) 0.004(4) 0.009(4) 0.004(4)
O4 0.044(5) 0.036(4) 0.028(4) -0.004(3) 0.003(4) -0.014(3)
O5 0.044(5) 0.068(6) 0.060(7) 0.036(5) -0.008(5) -0.008(4)
O6 0.042(5) 0.039(4) 0.039(5) -0.001(4) 0.010(4) -0.010(3)
O7 0.037(4) 0.037(4) 0.035(5) 0.005(3) -0.004(4) -0.007(3)
O8 0.042(5) 0.045(4) 0.034(5) -0.004(4) 0.003(4) -0.007(4)
O9 0.046(5) 0.036(4) 0.032(5) 0.003(3) -0.004(4) -0.003(3)
O10 0.041(5) 0.048(5) 0.035(5) -0.004(4) 0.006(4) -0.007(4)
O11 0.049(5) 0.041(4) 0.048(6) 0.005(4) 0.003(4) 0.005(4)
O12 0.040(5) 0.046(4) 0.033(5) 0.002(4) -0.004(4) -0.010(4)
O13 0.038(5) 0.042(4) 0.037(5) -0.005(4) -0.017(4) -0.002(3)
O14 0.036(4) 0.039(4) 0.033(5) -0.007(3) 0.000(4) -0.006(3)
O15 0.047(5) 0.051(5) 0.023(4) 0.007(4) 0.001(4) 0.004(4)
O16 0.040(5) 0.051(5) 0.036(5) -0.002(4) 0.004(4) 0.003(4)
O17 0.056(6) 0.057(5) 0.035(5) -0.003(4) 0.007(4) -0.014(4)
O18 0.041(5) 0.038(4) 0.029(4) 0.002(3) -0.005(4) -0.002(3)
O21 0.142(11) 0.090(8) 0.066(9) -0.028(7) 0.048(9) -0.021(7)
O22 0.091(8) 0.070(6) 0.053(7) -0.020(5) -0.003(6) 0.030(6)
O23 0.179(14) 0.119(10) 0.045(8) 0.007(7) 0.015(9) 0.027(9)
O25 0.028(4) 0.073(6) 0.079(8) -0.011(5) -0.030(5) 0.019(4)
Cl6 0.060(4) 0.072(4) 0.071(4) 0.012(3) -0.003(3) -0.026(3)
O24 0.109(13) 0.140(14) 0.188(18) 0.047(13) 0.024(13) 0.049(11)
Cl10 0.032(3) 0.062(3) 0.039(3) 0.008(2) 0.014(2) 0.007(2)
O19 0.041(16) 0.051(15) 0.034(16) -0.017(13) 0.014(13) -0.012(12)
Cl6B 0.048(8) 0.116(12) 0.138(15) -0.026(10) -0.004(9) 0.010(8)
O1B 0.028(10) 0.097(14) 0.062(14) 0.038(12) 0.027(10) 0.026(10)
C1 0.096(12) 0.050(8) 0.034(8) -0.004(7) -0.015(8) -0.020(8)
C2 0.065(10) 0.062(9) 0.058(10) -0.021(8) 0.009(8) -0.002(7)
C3 0.081(12) 0.062(9) 0.057(11) -0.002(8) 0.004(9) -0.012(8)
C4 0.065(11) 0.102(13) 0.069(13) -0.040(11) 0.008(9) 0.005(9)
C5 0.043(9) 0.096(13) 0.121(18) -0.055(13) -0.010(11) 0.006(9)
C6 0.082(13) 0.083(12) 0.103(17) -0.026(12) -0.013(12) 0.031(10)
C7 0.079(12) 0.060(9) 0.097(15) -0.027(9) -0.001(10) 0.023(8)
Fe1 0.0342(9) 0.0385(9) 0.0284(9) 0.0025(7) 0.0014(7) -0.0037(7)
N1 0.034(5) 0.044(5) 0.030(6) -0.001(4) -0.001(4) 0.000(4)
N2 0.037(6) 0.043(5) 0.036(6) 0.001(4) 0.000(5) -0.004(4)
N3 0.031(5) 0.042(5) 0.042(6) 0.007(5) 0.005(5) 0.005(4)
N4 0.040(6) 0.045(6) 0.036(6) 0.008(5) 0.007(5) -0.007(4)
N5 0.043(6) 0.043(6) 0.042(7) 0.013(5) 0.007(5) 0.001(4)
N6 0.047(6) 0.038(5) 0.037(6) -0.009(5) 0.013(5) -0.008(4)
C8 0.071(10) 0.037(6) 0.042(8) 0.010(6) 0.006(7) -0.002(6)
C9 0.055(8) 0.031(6) 0.043(8) -0.003(5) 0.001(6) -0.012(5)
C10 0.041(7) 0.057(8) 0.037(7) -0.006(6) 0.010(6) -0.020(6)
C11 0.033(6) 0.056(7) 0.024(6) 0.000(5) -0.002(5) -0.004(5)
C12 0.034(7) 0.086(10) 0.033(7) -0.014(7) 0.004(6) 0.004(7)
C13 0.059(9) 0.064(9) 0.044(9) -0.009(7) 0.008(7) 0.020(7)
C14 0.039(7) 0.067(8) 0.019(6) 0.002(6) -0.003(5) 0.012(6)
C15 0.070(10) 0.049(7) 0.035(8) 0.007(6) 0.010(7) 0.017(7)
C16 0.076(10) 0.035(7) 0.044(8) 0.006(6) -0.004(7) 0.009(6)
C17 0.061(9) 0.046(7) 0.045(8) 0.001(6) 0.003(7) -0.014(6)
C18 0.041(7) 0.044(6) 0.017(5) -0.003(5) -0.002(5) -0.005(5)
C19 0.029(6) 0.037(6) 0.030(6) -0.003(5) 0.004(5) -0.003(5)
C20 0.038(7) 0.070(9) 0.045(9) 0.025(7) 0.005(6) 0.001(6)
C21 0.066(10) 0.109(12) 0.032(8) 0.016(8) 0.002(8) 0.028(9)
C22 0.047(9) 0.135(15) 0.059(12) -0.003(11) -0.031(8) 0.023(10)
C23 0.051(9) 0.062(8) 0.047(9) -0.002(7) -0.008(7) 0.005(7)
C24 0.033(7) 0.102(12) 0.061(11) -0.009(9) -0.013(7) 0.000(8)
C25 0.037(7) 0.061(9) 0.079(12) -0.018(8) -0.012(8) -0.006(6)
C26 0.045(8) 0.044(7) 0.068(11) -0.007(7) 0.008(7) -0.003(6)
C27 0.041(8) 0.082(10) 0.069(12) -0.002(9) 0.010(8) -0.031(7)
C28 0.065(10) 0.063(9) 0.085(14) 0.007(9) 0.032(10) -0.024(8)
C29 0.061(10) 0.054(8) 0.073(12) 0.002(8) 0.004(9) -0.005(7)
C30 0.037(7) 0.046(7) 0.045(8) -0.017(6) 0.006(6) 0.002(5)
C31 0.028(6) 0.046(7) 0.040(7) -0.005(6) -0.003(5) 0.006(5)
C32 0.050(9) 0.067(9) 0.062(11) 0.020(8) 0.016(8) 0.004(7)
C33 0.065(10) 0.055(9) 0.085(13) -0.008(9) 0.030(10) 0.006(7)
C34 0.067(11) 0.044(8) 0.113(16) -0.020(9) 0.048(11) -0.004(7)
C35 0.062(10) 0.047(8) 0.069(11) -0.014(8) 0.031(9) -0.010(7)
C36 0.069(12) 0.097(14) 0.104(18) -0.064(13) 0.031(12) -0.028(10)
C37 0.100(15) 0.100(13) 0.045(10) -0.041(10) 0.024(10) -0.020(11)
C38 0.055(9) 0.072(9) 0.042(9) -0.002(7) 0.011(7) -0.026(7)
C39 0.085(12) 0.105(13) 0.033(9) 0.008(9) -0.005(8) -0.043(10)
C40 0.082(11) 0.055(8) 0.037(8) 0.007(7) -0.006(8) -0.007(7)
C41 0.054(8) 0.058(8) 0.040(8) 0.014(6) -0.007(7) -0.009(7)
C42 0.042(7) 0.045(7) 0.044(8) -0.004(6) 0.012(6) -0.018(5)
C43 0.042(7) 0.037(6) 0.058(9) -0.003(6) 0.023(7) -0.014(5)
Fe2 0.0443(10) 0.0474(10) 0.0234(9) -0.0012(7) 0.0003(8) 0.0008(8)
N7 0.056(7) 0.057(6) 0.018(5) 0.002(5) -0.002(5) -0.007(5)
N8 0.057(7) 0.046(6) 0.018(5) -0.001(4) 0.002(5) -0.003(5)
N9 0.062(8) 0.072(8) 0.027(6) -0.008(5) 0.000(6) 0.018(6)
N10 0.044(6) 0.052(6) 0.027(6) -0.002(5) -0.003(5) 0.004(5)
N11 0.055(7) 0.043(6) 0.032(6) 0.004(5) 0.011(5) 0.003(5)
N12 0.046(6) 0.053(6) 0.029(6) 0.000(5) 0.002(5) -0.017(5)
C44 0.092(12) 0.045(7) 0.042(9) -0.005(6) 0.020(8) -0.010(7)
C45 0.127(16) 0.068(10) 0.036(9) 0.004(8) -0.002(10) -0.037(10)
C46 0.067(11) 0.126(15) 0.051(11) -0.012(10) 0.020(9) -0.044(11)
C47 0.046(8) 0.088(10) 0.022(7) -0.001(7) -0.002(6) -0.016(7)
C48 0.035(8) 0.135(14) 0.033(8) 0.018(9) -0.003(6) 0.001(9)
C49 0.049(9) 0.125(13) 0.032(8) 0.031(9) 0.003(7) 0.025(9)
C50 0.051(8) 0.083(10) 0.028(7) 0.013(7) 0.009(6) 0.013(7)
C51 0.082(11) 0.073(10) 0.033(8) 0.001(7) 0.016(8) 0.027(8)
C52 0.078(11) 0.062(9) 0.046(9) 0.004(7) 0.014(8) 0.012(8)
C53 0.072(10) 0.054(8) 0.047(9) -0.002(7) 0.023(8) -0.007(7)
C54 0.043(7) 0.052(7) 0.024(6) 0.007(5) 0.004(5) 0.005(6)
C55 0.054(8) 0.058(8) 0.019(6) 0.001(5) -0.003(6) -0.012(6)
C56 0.067(10) 0.100(12) 0.030(8) 0.012(8) 0.003(7) 0.006(9)
C57 0.102(16) 0.19(2) 0.041(11) 0.055(13) 0.010(11) 0.008(15)
C58 0.088(16) 0.21(3) 0.079(17) 0.041(17) -0.031(13) 0.034(16)
C59 0.058(10) 0.143(16) 0.045(10) -0.013(11) -0.021(8) 0.012(10)
C60 0.064(12) 0.117(17) 0.15(2) -0.017(16) -0.026(14) -0.040(12)
C61 0.081(15) 0.108(17) 0.14(3) -0.005(15) 0.004(16) -0.009(12)
C62 0.044(9) 0.076(11) 0.084(14) -0.029(10) -0.004(9) -0.004(8)
C63 0.065(11) 0.046(9) 0.125(19) 0.000(10) 0.042(12) -0.005(8)
C64 0.044(8) 0.072(10) 0.072(12) 0.014(8) 0.004(8) -0.014(7)
C65 0.042(7) 0.060(8) 0.055(10) -0.004(7) 0.006(7) -0.001(6)
C66 0.035(7) 0.062(8) 0.054(9) -0.006(7) -0.003(6) 0.007(6)
C67 0.042(8) 0.076(10) 0.055(10) -0.011(8) -0.007(7) 0.009(7)
C68 0.073(10) 0.068(9) 0.041(9) 0.020(7) 0.011(8) 0.013(8)
C69 0.074(11) 0.057(9) 0.062(11) 0.004(8) 0.019(9) 0.018(7)
C70 0.087(12) 0.043(8) 0.095(14) -0.008(9) 0.054(11) 0.000(8)
C71 0.074(10) 0.050(8) 0.061(10) -0.003(7) 0.036(9) -0.018(7)
C72 0.076(12) 0.090(12) 0.057(12) -0.040(10) 0.027(10) -0.040(9)
C73 0.067(11) 0.140(17) 0.045(10) -0.046(11) 0.022(9) -0.057(11)
C74 0.067(10) 0.078(10) 0.033(8) -0.004(7) 0.005(7) -0.043(8)
C75 0.053(9) 0.079(10) 0.038(8) -0.005(8) -0.012(7) -0.019(7)
C76 0.059(9) 0.079(10) 0.049(9) 0.016(8) -0.017(8) -0.020(8)
C77 0.050(8) 0.056(8) 0.044(9) 0.010(6) 0.000(7) -0.011(6)
C78 0.044(7) 0.047(7) 0.035(7) -0.006(6) 0.015(6) -0.013(6)
C79 0.062(9) 0.046(7) 0.039(8) -0.004(6) 0.022(7) -0.009(6)
N13 0.154(10) 0.136(10) 0.169(11) 0.061(9) 0.030(9) -0.023(8)
C80 0.171(12) 0.158(11) 0.172(12) 0.024(10) 0.021(10) -0.003(10)
C81 0.131(11) 0.156(11) 0.143(12) 0.002(10) 0.026(10) -0.011(9)
C82 0.177(12) 0.178(12) 0.180(13) 0.018(10) 0.006(10) -0.024(10)
C83 0.161(12) 0.151(11) 0.153(12) 0.053(9) 0.009(10) -0.019(10)
C84 0.168(12) 0.144(11) 0.156(12) 0.043(10) 0.050(10) -0.012(9)
C85 0.182(19) 0.25(2) 0.28(2) 0.131(18) 0.107(18) 0.058(16)
N14 0.171(13) 0.183(13) 0.213(15) 0.003(11) 0.007(11) -0.021(10)
C86 0.162(10) 0.191(11) 0.209(11) -0.001(9) 0.001(9) -0.016(9)
C87 0.139(10) 0.168(10) 0.182(11) -0.004(9) 0.016(9) -0.008(9)
C88 0.148(10) 0.181(10) 0.198(11) 0.002(9) 0.028(9) 0.008(9)
C89 0.140(10) 0.155(10) 0.176(11) -0.008(9) 0.043(9) -0.011(8)
C90 0.146(10) 0.163(10) 0.180(11) 0.006(9) 0.031(9) -0.017(9)
C91 0.155(15) 0.174(15) 0.194(17) 0.017(14) 0.061(14) -0.035(13)
O1W 0.156(16) 0.149(14) 0.52(4) 0.108(19) 0.10(2) 0.013(12)

loop_
_atom_type_symbol
_atom_type_description
_atom_type_scat_dispersion_real
_atom_type_scat_dispersion_imag
_atom_type_scat_source
C C 0.0033 0.0016 'International Tables Vol C Tables 4.2.6.8 and 6.1.1.4'
H H 0.0000 0.0000 'International Tables Vol C Tables 4.2.6.8 and 6.1.1.4'
N N 0.0061 0.0033 'International Tables Vol C Tables 4.2.6.8 and 6.1.1.4'
O O 0.0106 0.0060 'International Tables Vol C Tables 4.2.6.8 and 6.1.1.4'
Cl Cl 0.1484 0.1585 'International Tables Vol C Tables 4.2.6.8 and 6.1.1.4'
Fe Fe 0.3463 0.8444 'International Tables Vol C Tables 4.2.6.8 and 6.1.1.4'
Sb Sb -0.5866 1.5461 'International Tables Vol C Tables 4.2.6.8 and 6.1.1.4'
Pr Pr -0.2180 2.8214 'International Tables Vol C Tables 4.2.6.8 and 6.1.1.4'

loop_
_geom_angle_atom_site_label_1
_geom_angle_atom_site_label_2
_geom_angle_atom_site_label_3
_geom_angle
O14 Pr1 O16 120.1(2)
O14 Pr1 O18 117.6(2)
O16 Pr1 O18 116.2(3)
O14 Pr1 O15 60.3(2)
O16 Pr1 O15 60.9(2)
O18 Pr1 O15 144.4(2)
O14 Pr1 O17 145.7(2)
O16 Pr1 O17 58.9(2)
O18 Pr1 O17 58.5(2)
O15 Pr1 O17 102.0(2)
O14 Pr1 Cl3 72.66(17)
O16 Pr1 Cl3 150.06(19)
O18 Pr1 Cl3 72.14(17)
O15 Pr1 Cl3 129.97(17)
O17 Pr1 Cl3 127.28(17)
O14 Pr1 Cl4 73.99(19)
O16 Pr1 Cl4 72.5(2)
O18 Pr1 Cl4 150.29(18)
O15 Pr1 Cl4 65.26(16)
O17 Pr1 Cl4 128.05(17)
Cl3 Pr1 Cl4 87.25(10)
O14 Pr1 Cl1 81.21(18)
O16 Pr1 Cl1 83.39(18)
O18 Pr1 Cl1 80.55(17)
O15 Pr1 Cl1 63.89(16)
O17 Pr1 Cl1 64.54(16)
Cl3 Pr1 Cl1 126.46(9)
Cl4 Pr1 Cl1 129.15(9)
O14 Pr1 Cl2 150.22(18)
O16 Pr1 Cl2 74.06(19)
O18 Pr1 Cl2 69.45(18)
O15 Pr1 Cl2 132.20(17)
O17 Pr1 Cl2 63.78(16)
Cl3 Pr1 Cl2 83.52(10)
Cl4 Pr1 Cl2 87.54(10)
Cl1 Pr1 Cl2 128.14(10)
O14 Pr1 O13 58.9(2)
O16 Pr1 O13 146.0(2)
O18 Pr1 O13 59.6(2)
O15 Pr1 O13 101.8(2)
O17 Pr1 O13 101.8(2)
Cl3 Pr1 O13 63.79(15)
Cl4 Pr1 O13 129.67(16)
Cl1 Pr1 O13 62.69(15)
Cl2 Pr1 O13 125.31(15)
O14 Pr1 Sb9 29.98(16)
O16 Pr1 Sb9 90.15(19)
O18 Pr1 Sb9 143.75(17)
O15 Pr1 Sb9 32.35(15)
O17 Pr1 Sb9 132.78(15)
Cl3 Pr1 Sb9 97.77(7)
Cl4 Pr1 Sb9 58.31(7)
Cl1 Pr1 Sb9 78.27(6)
Cl2 Pr1 Sb9 145.59(8)
O13 Pr1 Sb9 84.47(14)
O14 Pr1 Sb10 89.68(16)
O16 Pr1 Sb10 30.45(19)
O18 Pr1 Sb10 142.91(16)
O15 Pr1 Sb10 32.48(15)
O17 Pr1 Sb10 84.71(16)
Cl3 Pr1 Sb10 143.82(8)
Cl4 Pr1 Sb10 57.18(7)
Cl1 Pr1 Sb10 79.44(6)
Cl2 Pr1 Sb10 99.84(7)
O13 Pr1 Sb10 132.70(14)
Sb9 Pr1 Sb10 59.73(2)
O19 Pr2 O10 129.4(6)
O19 Pr2 O3 82.9(7)
O10 Pr2 O3 118.8(3)
O19 Pr2 O9 78.8(7)
O10 Pr2 O9 120.6(2)
O3 Pr2 O9 115.5(2)
O19 Pr2 O15 125.1(7)
O10 Pr2 O15 60.8(2)
O3 Pr2 O15 146.3(2)
O9 Pr2 O15 60.8(2)
O19 Pr2 O6 130.9(7)
O10 Pr2 O6 59.3(2)
O3 Pr2 O6 61.0(2)
O9 Pr2 O6 145.0(2)
O15 Pr2 O6 101.7(2)
O19 Pr2 O5 83.1(6)
O10 Pr2 O5 147.5(2)
O3 Pr2 O5 58.4(2)
O9 Pr2 O5 58.3(2)
O15 Pr2 O5 102.6(2)
O6 Pr2 O5 102.0(2)
O19 Pr2 Cl5 67.5(6)
O10 Pr2 Cl5 73.2(2)
O3 Pr2 Cl5 146.15(19)
O9 Pr2 Cl5 75.54(19)
O15 Pr2 Cl5 67.57(19)
O6 Pr2 Cl5 128.64(18)
O5 Pr2 Cl5 129.27(19)
O19 Pr2 Cl7 73.9(7)
O10 Pr2 Cl7 72.41(18)
O3 Pr2 Cl7 70.69(18)
O9 Pr2 Cl7 150.97(18)
O15 Pr2 Cl7 130.57(18)
O6 Pr2 Cl7 63.80(16)
O5 Pr2 Cl7 126.14(17)
Cl5 Pr2 Cl7 85.16(11)
O19 Pr2 Cl1 147.1(6)
O10 Pr2 Cl1 83.35(18)
O3 Pr2 Cl1 82.21(18)
O9 Pr2 Cl1 81.51(18)
O15 Pr2 Cl1 64.07(18)
O6 Pr2 Cl1 63.52(15)
O5 Pr2 Cl1 64.12(18)
Cl5 Pr2 Cl1 131.64(10)
Cl7 Pr2 Cl1 127.26(10)
O10 Pr2 Cl6 151.6(2)
O3 Pr2 Cl6 71.7(2)
O9 Pr2 Cl6 68.57(19)
O15 Pr2 Cl6 126.52(19)
O6 Pr2 Cl6 130.50(18)
O5 Pr2 Cl6 61.0(2)
Cl5 Pr2 Cl6 84.67(15)
Cl7 Pr2 Cl6 88.49(13)
Cl1 Pr2 Cl6 125.05(13)
O19 Pr2 Sb9 97.6(7)
O10 Pr2 Sb9 89.94(18)
O3 Pr2 Sb9 142.37(16)
O9 Pr2 Sb9 30.63(17)
O15 Pr2 Sb9 31.78(16)
O6 Pr2 Sb9 131.43(14)
O5 Pr2 Sb9 84.18(16)
Cl5 Pr2 Sb9 61.38(8)
Cl7 Pr2 Sb9 145.77(8)
Cl1 Pr2 Sb9 77.33(6)
Cl6 Pr2 Sb9 94.91(10)
O1 Pr3 O12 118.7(2)
O1 Pr3 O11 119.2(3)
O12 Pr3 O11 118.4(2)
O1 Pr3 O4 60.3(2)
O12 Pr3 O4 60.2(2)
O11 Pr3 O4 147.9(2)
O1 Pr3 O6 61.1(2)
O12 Pr3 O6 147.6(2)
O11 Pr3 O6 60.0(2)
O4 Pr3 O6 102.9(2)
O1 Pr3 O17 149.7(3)
O12 Pr3 O17 60.5(2)
O11 Pr3 O17 59.3(2)
O4 Pr3 O17 103.9(2)
O6 Pr3 O17 102.5(2)
O1 Pr3 O25 142.6(3)
O12 Pr3 O25 71.7(2)
O11 Pr3 O25 75.2(3)
O4 Pr3 O25 126.6(2)
O6 Pr3 O25 130.5(2)
O17 Pr3 O25 67.7(3)
O1 Pr3 Cl8 74.66(17)
O12 Pr3 Cl8 146.29(19)
O11 Pr3 Cl8 69.51(17)
O4 Pr3 Cl8 131.60(16)
O6 Pr3 Cl8 65.98(18)
O17 Pr3 Cl8 124.34(18)
O25 Pr3 Cl8 80.01(18)
O1 Pr3 Cl1 83.73(18)
O12 Pr3 Cl1 83.23(18)
O11 Pr3 Cl1 84.02(18)
O4 Pr3 Cl1 63.90(17)
O6 Pr3 Cl1 64.39(17)
O17 Pr3 Cl1 65.99(19)
O25 Pr3 Cl1 133.6(2)
Cl8 Pr3 Cl1 130.31(10)
O1 Pr3 Cl9 71.4(2)
O12 Pr3 Cl9 70.28(19)
O11 Pr3 Cl9 148.89(19)
O4 Pr3 Cl9 63.17(18)
O6 Pr3 Cl9 129.82(17)
O17 Pr3 Cl9 127.29(19)
O25 Pr3 Cl9 80.5(2)
Cl8 Pr3 Cl9 87.54(10)
Cl1 Pr3 Cl9 127.06(9)
O1 Pr3 Sb6 89.09(18)
O12 Pr3 Sb6 145.24(18)
O11 Pr3 Sb6 30.14(17)
O4 Pr3 Sb6 133.18(15)
O6 Pr3 Sb6 31.59(16)
O17 Pr3 Sb6 84.87(17)
O25 Pr3 Sb6 99.53(19)
Cl8 Pr3 Sb6 56.53(8)
Cl1 Pr3 Sb6 79.37(6)
Cl9 Pr3 Sb6 143.02(7)
O1 Pr3 Sb2 30.14(17)
O12 Pr3 Sb2 88.57(18)
O11 Pr3 Sb2 146.00(18)
O4 Pr3 Sb2 31.81(14)
O6 Pr3 Sb2 86.07(16)
O17 Pr3 Sb2 134.58(17)
O25 Pr3 Sb2 136.5(2)
Cl8 Pr3 Sb2 100.10(7)
Cl1 Pr3 Sb2 78.86(6)
Cl9 Pr3 Sb2 56.26(8)
Sb6 Pr3 Sb2 116.87(3)
O22 Pr4 O7 75.0(3)
O22 Pr4 O2 134.6(3)
O7 Pr4 O2 119.0(2)
O22 Pr4 O8 80.7(3)
O7 Pr4 O8 119.3(2)
O2 Pr4 O8 117.7(2)
O22 Pr4 O13 76.7(3)
O7 Pr4 O13 60.5(2)
O2 Pr4 O13 148.7(2)
O8 Pr4 O13 60.1(2)
O22 Pr4 O4 126.1(3)
O7 Pr4 O4 60.6(2)
O2 Pr4 O4 60.2(2)
O8 Pr4 O4 146.8(2)
O13 Pr4 O4 103.4(2)
O22 Pr4 O5 131.3(3)
O7 Pr4 O5 147.9(3)
O2 Pr4 O5 59.4(2)
O8 Pr4 O5 60.0(2)
O13 Pr4 O5 103.3(2)
O4 Pr4 O5 101.6(2)
O22 Pr4 Cl10 79.7(3)
O7 Pr4 Cl10 150.1(2)
O2 Pr4 Cl10 69.82(19)
O8 Pr4 Cl10 71.02(19)
O13 Pr4 Cl10 128.21(18)
O4 Pr4 Cl10 127.58(17)
O5 Pr4 Cl10 62.0(2)
O22 Pr4 Cl11 75.1(2)
O7 Pr4 Cl11 71.29(19)
O2 Pr4 Cl11 70.69(19)
O8 Pr4 Cl11 149.82(18)
O13 Pr4 Cl11 128.72(18)
O4 Pr4 Cl11 63.32(17)
O5 Pr4 Cl11 127.41(18)
Cl10 Pr4 Cl11 87.08(12)
O22 Pr4 Cl1 142.3(3)
O7 Pr4 Cl1 83.30(18)
O2 Pr4 Cl1 82.92(18)
O8 Pr4 Cl1 83.71(18)
O13 Pr4 Cl1 65.76(17)
O4 Pr4 Cl1 63.13(16)
O5 Pr4 Cl1 64.56(18)
Cl10 Pr4 Cl1 126.56(11)
Cl11 Pr4 Cl1 126.44(9)
O22 Pr4 Sb4 96.1(2)
O7 Pr4 Sb4 30.26(16)
O2 Pr4 Sb4 88.71(17)
O8 Pr4 Sb4 145.96(16)
O13 Pr4 Sb4 86.06(16)
O4 Pr4 Sb4 32.17(13)
O5 Pr4 Sb4 132.62(17)
Cl10 Pr4 Sb4 142.14(10)
Cl11 Pr4 Sb4 55.89(7)
Cl1 Pr4 Sb4 78.51(6)
O22 Pr4 Sb2 130.0(2)
O7 Pr4 Sb2 88.80(16)
O2 Pr4 Sb2 30.18(17)
O8 Pr4 Sb2 144.88(16)
O13 Pr4 Sb2 134.48(16)
O4 Pr4 Sb2 32.09(13)
O5 Pr4 Sb2 84.98(16)
Cl10 Pr4 Sb2 95.53(9)
Cl11 Pr4 Sb2 55.00(7)
Cl1 Pr4 Sb2 78.87(6)
Sb4 Pr4 Sb2 58.54(2)
O1 Sb1 O3 94.5(3)
O1 Sb1 O6 82.2(3)
O3 Sb1 O6 83.4(3)
O1 Sb1 Pr2 101.3(2)
O3 Sb1 Pr2 39.1(2)
O6 Sb1 Pr2 47.6(2)
O1 Sb1 Pr3 38.7(2)
O3 Sb1 Pr3 99.7(2)
O6 Sb1 Pr3 45.8(2)
Pr2 Sb1 Pr3 81.75(2)
O2 Sb2 O1 94.2(3)
O2 Sb2 O4 84.1(3)
O1 Sb2 O4 81.8(3)
O2 Sb2 Pr3 100.5(2)
O1 Sb2 Pr3 38.7(2)
O4 Sb2 Pr3 45.6(2)
O2 Sb2 Pr4 39.8(2)
O1 Sb2 Pr4 100.9(2)
O4 Sb2 Pr4 47.7(2)
Pr3 Sb2 Pr4 81.92(2)
O2 Sb3 O3 93.2(3)
O2 Sb3 O5 83.6(3)
O3 Sb3 O5 81.9(3)
O12 Sb4 O7 96.1(3)
O12 Sb4 O4 82.6(3)
O7 Sb4 O4 83.8(3)
O12 Sb4 Pr4 101.8(2)
O7 Sb4 Pr4 38.83(19)
O4 Sb4 Pr4 47.8(2)
O12 Sb4 Pr3 39.6(2)
O7 Sb4 Pr3 101.3(2)
O4 Sb4 Pr3 45.4(2)
Pr4 Sb4 Pr3 81.87(2)
O5 Sb5 O8 84.7(3)
O5 Sb5 O9 82.4(3)
O8 Sb5 O9 96.0(3)
O5 Sb5 Pr4 47.7(3)
O8 Sb5 Pr4 38.9(2)
O9 Sb5 Pr4 99.6(2)
O11 Sb6 O6 83.5(3)
O11 Sb6 O10 95.4(3)
O6 Sb6 O10 81.9(3)
O11 Sb6 Pr3 40.4(2)
O6 Sb6 Pr3 45.7(2)
O10 Sb6 Pr3 100.2(2)
O11 Sb6 Pr2 101.7(2)
O6 Sb6 Pr2 47.0(2)
O10 Sb6 Pr2 37.7(2)
Pr3 Sb6 Pr2 81.66(2)
O13 Sb7 O7 81.1(3)
O13 Sb7 O18 86.8(3)
O7 Sb7 O18 94.7(3)
O13 Sb7 Pr4 43.7(2)
O7 Sb7 Pr4 38.5(2)
O18 Sb7 Pr4 98.7(2)
O13 Sb7 Pr1 52.4(2)
O7 Sb7 Pr1 102.0(2)
O18 Sb7 Pr1 37.9(2)
Pr4 Sb7 Pr1 82.08(2)
O13 Sb8 O8 80.7(3)
O13 Sb8 O14 84.0(3)
O8 Sb8 O14 94.4(3)
O13 Sb8 Pr4 43.0(2)
O8 Sb8 Pr4 39.1(2)
O14 Sb8 Pr4 97.2(2)
O14 Sb9 O15 83.2(3)
O14 Sb9 O9 94.0(3)
O15 Sb9 O9 83.3(3)
O14 Sb9 Pr1 37.7(2)
O15 Sb9 Pr1 48.6(2)
O9 Sb9 Pr1 101.4(2)
O14 Sb9 Pr2 99.5(2)
O15 Sb9 Pr2 45.6(2)
O9 Sb9 Pr2 40.0(2)
Pr1 Sb9 Pr2 82.09(2)
O16 Sb10 O15 83.7(3)
O16 Sb10 O10 94.0(3)
O15 Sb10 O10 81.4(3)
O16 Sb10 Pr1 38.6(2)
O15 Sb10 Pr1 48.2(2)
O10 Sb10 Pr1 100.2(2)
O16 Sb10 Pr2 99.8(2)
O15 Sb10 Pr2 45.4(2)
O10 Sb10 Pr2 38.3(2)
Pr1 Sb10 Pr2 81.64(2)
O16 Sb11 O11 93.9(3)
O16 Sb11 O17 83.5(3)
O11 Sb11 O17 80.8(3)
O18 Sb12 O17 83.8(3)
O18 Sb12 O12 93.0(3)
O17 Sb12 O12 83.1(3)
O18 Sb12 Pr3 97.2(2)
O17 Sb12 Pr3 45.4(2)
O12 Sb12 Pr3 39.3(2)
Pr1 Cl1 Pr4 111.02(8)
Pr1 Cl1 Pr3 109.98(9)
Pr4 Cl1 Pr3 108.70(10)
Pr1 Cl1 Pr2 108.71(10)
Pr4 Cl1 Pr2 110.43(9)
Pr3 Cl1 Pr2 107.94(8)
Sb1 O1 Sb2 132.2(4)
Sb1 O1 Pr3 111.2(3)
Sb2 O1 Pr3 111.1(3)
Sb2 O2 Sb3 133.5(4)
Sb2 O2 Pr4 110.1(3)
Sb3 O2 Pr4 112.0(3)
Sb3 O3 Sb1 131.3(4)
Sb3 O3 Pr2 114.3(3)
Sb1 O3 Pr2 110.6(3)
Sb4 O4 Sb2 129.6(4)
Sb4 O4 Pr3 102.9(3)
Sb2 O4 Pr3 102.6(3)
Sb4 O4 Pr4 100.1(3)
Sb2 O4 Pr4 100.2(3)
Pr3 O4 Pr4 124.3(3)
Sb5 O5 Sb3 133.5(4)
Sb5 O5 Pr4 100.8(3)
Sb3 O5 Pr4 100.8(4)
Sb5 O5 Pr2 101.9(4)
Sb3 O5 Pr2 101.3(3)
Pr4 O5 Pr2 120.9(3)
Sb6 O6 Sb1 130.2(4)
Sb6 O6 Pr3 102.7(3)
Sb1 O6 Pr3 101.7(3)
Sb6 O6 Pr2 101.5(3)
Sb1 O6 Pr2 99.6(3)
Pr3 O6 Pr2 124.1(3)
Sb4 O7 Sb7 131.0(4)
Sb4 O7 Pr4 110.9(3)
Sb7 O7 Pr4 111.5(3)
Sb5 O8 Sb8 130.8(4)
Sb5 O8 Pr4 111.3(3)
Sb8 O8 Pr4 110.7(3)
Sb9 O9 Sb5 132.1(4)
Sb9 O9 Pr2 109.3(3)
Sb5 O9 Pr2 113.7(3)
Sb6 O10 Sb10 131.1(4)
Sb6 O10 Pr2 112.6(3)
Sb10 O10 Pr2 111.3(3)
Sb6 O11 Sb11 132.4(5)
Sb6 O11 Pr3 109.4(3)
Sb11 O11 Pr3 112.4(3)
Sb4 O12 Sb12 133.2(4)
Sb4 O12 Pr3 110.3(3)
Sb12 O12 Pr3 110.4(3)
Sb7 O13 Sb8 134.2(4)
Sb7 O13 Pr4 105.1(3)
Sb8 O13 Pr4 106.2(3)
Sb7 O13 Pr1 95.5(3)
Sb8 O13 Pr1 96.5(3)
Pr4 O13 Pr1 120.5(2)
Sb9 O14 Sb8 130.1(4)
Sb9 O14 Pr1 112.3(3)
Sb8 O14 Pr1 114.8(3)
Sb9 O15 Sb10 133.0(4)
Sb9 O15 Pr2 102.6(3)
Sb10 O15 Pr2 102.6(3)
Sb9 O15 Pr1 99.0(3)
Sb10 O15 Pr1 99.3(3)
Pr2 O15 Pr1 123.3(3)
Sb11 O16 Sb10 130.6(4)
Sb11 O16 Pr1 114.9(4)
Sb10 O16 Pr1 110.9(3)
Sb12 O17 Sb11 134.3(4)
Sb12 O17 Pr3 103.3(3)
Sb11 O17 Pr3 104.9(3)
Sb12 O17 Pr1 98.5(3)
Sb11 O17 Pr1 97.9(3)
Pr3 O17 Pr1 119.5(3)
Sb12 O18 Sb7 131.1(4)
Sb12 O18 Pr1 114.0(3)
Sb7 O18 Pr1 112.4(3)
C1 O22 Pr4 144.3(9)
C3 O23 H23 109.5
O21 C1 O22 121.1(13)
O21 C1 C2 117.5(13)
O22 C1 C2 121.3(13)
C7 C2 C3 114.9(13)
C7 C2 C1 123.2(15)
C3 C2 C1 121.9(14)
O23 C3 C4 113.8(16)
O23 C3 C2 120.7(14)
C4 C3 C2 125.4(15)
C3 C4 C5 116.7(17)
C3 C4 H4 121.6
C5 C4 H4 121.6
C4 C5 C6 118.8(16)
C4 C5 H5 120.6
C6 C5 H5 120.6
C7 C6 C5 122.2(17)
C7 C6 H6 118.9
C5 C6 H6 118.9
C6 C7 C2 121.8(18)
C6 C7 H7 119.1
C2 C7 H7 119.1
N5 Fe1 N6 83.1(4)
N5 Fe1 N4 91.0(4)
N6 Fe1 N4 93.2(4)
N5 Fe1 N2 173.0(4)
N6 Fe1 N2 92.7(4)
N4 Fe1 N2 94.8(4)
N5 Fe1 N3 95.3(4)
N6 Fe1 N3 175.9(4)
N4 Fe1 N3 83.0(4)
N2 Fe1 N3 89.3(4)
N5 Fe1 N1 92.1(4)
N6 Fe1 N1 90.5(4)
N4 Fe1 N1 175.4(4)
N2 Fe1 N1 82.4(4)
N3 Fe1 N1 93.3(4)
C8 N1 C19 115.9(10)
C8 N1 Fe1 130.6(8)
C19 N1 Fe1 113.5(7)
C17 N2 C18 117.6(10)
C17 N2 Fe1 130.4(9)
C18 N2 Fe1 111.9(7)
C20 N3 C31 117.2(12)
C20 N3 Fe1 130.0(9)
C31 N3 Fe1 112.4(8)
C29 N4 C30 114.5(11)
C29 N4 Fe1 132.1(11)
C30 N4 Fe1 113.3(8)
C32 N5 C43 112.8(11)
C32 N5 Fe1 134.4(11)
C43 N5 Fe1 112.7(8)
C41 N6 C42 114.6(12)
C41 N6 Fe1 131.1(9)
C42 N6 Fe1 114.3(8)
N1 C8 C9 121.7(12)
N1 C8 H8 119.1
C9 C8 H8 119.1
C10 C9 C8 122.1(11)
C10 C9 H9 118.9
C8 C9 H9 118.9
C9 C10 C11 118.8(11)
C9 C10 H10 120.6
C11 C10 H10 120.6
C10 C11 C19 117.3(10)
C10 C11 C12 123.8(11)
C19 C11 C12 119.0(11)
C13 C12 C11 117.6(11)
C13 C12 H12 121.2
C11 C12 H12 121.2
C12 C13 C14 124.6(12)
C12 C13 H13 117.7
C14 C13 H13 117.7
C15 C14 C13 125.3(12)
C15 C14 C18 118.5(11)
C13 C14 C18 116.2(11)
C16 C15 C14 118.3(12)
C16 C15 H15 120.8
C14 C15 H15 120.8
C15 C16 C17 121.7(12)
C15 C16 H16 119.1
C17 C16 H16 119.1
N2 C17 C16 122.1(12)
N2 C17 H17 119.0
C16 C17 H17 119.0
N2 C18 C19 117.1(10)
N2 C18 C14 121.7(10)
C19 C18 C14 121.3(10)
N1 C19 C11 124.1(10)
N1 C19 C18 114.9(9)
C11 C19 C18 121.0(10)
N3 C20 C21 124.3(13)
N3 C20 H20 117.9
C21 C20 H20 117.9
C20 C21 C22 115.6(14)
C20 C21 H21 122.2
C22 C21 H21 122.2
C23 C22 C21 124.9(15)
C23 C22 H22 117.6
C21 C22 H22 117.6
C24 C23 C31 121.6(14)
C24 C23 C22 125.9(15)
C31 C23 C22 112.4(13)
C25 C24 C23 121.0(15)
C25 C24 H24 119.5
C23 C24 H24 119.5
C24 C25 C26 122.0(13)
C24 C25 H25 119.0
C26 C25 H25 119.0
C30 C26 C27 115.6(14)
C30 C26 C25 116.4(13)
C27 C26 C25 127.9(13)
C28 C27 C26 120.8(13)
C28 C27 H27 119.6
C26 C27 H27 119.6
C27 C28 C29 117.8(14)
C27 C28 H28 121.1
C29 C28 H28 121.1
N4 C29 C28 126.9(15)
N4 C29 H29 116.6
C28 C29 H29 116.6
C31 C30 N4 115.1(11)
C31 C30 C26 120.5(13)
N4 C30 C26 124.3(13)
C23 C31 C30 118.4(12)
C23 C31 N3 125.5(12)
C30 C31 N3 116.1(11)
N5 C32 C33 127.5(15)
N5 C32 H32 116.2
C33 C32 H32 116.2
C34 C33 C32 117.5(15)
C34 C33 H33 121.3
C32 C33 H33 121.3
C33 C34 C35 121.6(14)
C33 C34 H34 119.2
C35 C34 H34 119.2
C34 C35 C43 116.8(15)
C34 C35 C36 127.5(15)
C43 C35 C36 115.6(14)
C37 C36 C35 122.4(16)
C37 C36 H36 118.8
C35 C36 H36 118.8
C36 C37 C38 121.4(17)
C36 C37 H37 119.3
C38 C37 H37 119.3
C42 C38 C39 116.0(14)
C42 C38 C37 120.0(15)
C39 C38 C37 124.0(16)
C40 C39 C38 120.1(14)
C40 C39 H39 119.9
C38 C39 H39 119.9
C39 C40 C41 119.1(14)
C39 C40 H40 120.5
C41 C40 H40 120.5
N6 C41 C40 124.1(13)
N6 C41 H41 118.0
C40 C41 H41 118.0
C38 C42 N6 126.1(13)
C38 C42 C43 119.6(13)
N6 C42 C43 114.3(12)
C42 C43 N5 115.5(11)
C42 C43 C35 120.9(14)
N5 C43 C35 123.6(13)
N8 Fe2 N12 94.2(4)
N8 Fe2 N10 92.7(4)
N12 Fe2 N10 90.6(4)
N8 Fe2 N7 82.7(4)
N12 Fe2 N7 89.8(4)
N10 Fe2 N7 175.4(4)
N8 Fe2 N11 172.5(4)
N12 Fe2 N11 82.1(4)
N10 Fe2 N11 93.9(4)
N7 Fe2 N11 90.7(4)
N8 Fe2 N9 90.5(4)
N12 Fe2 N9 171.5(4)
N10 Fe2 N9 82.1(5)
N7 Fe2 N9 97.9(4)
N11 Fe2 N9 94.0(4)
C44 N7 C55 116.9(11)
C44 N7 Fe2 130.1(10)
C55 N7 Fe2 112.7(8)
C53 N8 C54 113.1(10)
C53 N8 Fe2 133.1(9)
C54 N8 Fe2 113.8(7)
C56 N9 C67 117.4(14)
C56 N9 Fe2 129.6(11)
C67 N9 Fe2 113.0(10)
C65 N10 C66 114.3(11)
C65 N10 Fe2 130.9(9)
C66 N10 Fe2 114.6(9)
C68 N11 C79 116.0(11)
C68 N11 Fe2 130.9(10)
C79 N11 Fe2 112.9(9)
C77 N12 C78 116.2(12)
C77 N12 Fe2 128.9(9)
C78 N12 Fe2 114.8(9)
N7 C44 C45 120.9(13)
N7 C44 H44 119.6
C45 C44 H44 119.6
C46 C45 C44 120.6(13)
C46 C45 H45 119.7
C44 C45 H45 119.7
C47 C46 C45 117.7(14)
C47 C46 H46 121.1
C45 C46 H46 121.1
C46 C47 C48 122.5(14)
C46 C47 C55 117.9(14)
C48 C47 C55 119.6(14)
C47 C48 C49 121.7(14)
C47 C48 H48 119.1
C49 C48 H48 119.1
C48 C49 C50 118.7(14)
C48 C49 H49 120.7
C50 C49 H49 120.7
C51 C50 C54 119.5(13)
C51 C50 C49 120.9(14)
C54 C50 C49 119.5(14)
C50 C51 C52 119.5(13)
C50 C51 H51 120.2
C52 C51 H51 120.2
C51 C52 C53 116.7(13)
C51 C52 H52 121.7
C53 C52 H52 121.7
N8 C53 C52 126.6(13)
N8 C53 H53 116.7
C52 C53 H53 116.7
C50 C54 N8 124.4(11)
C50 C54 C55 121.2(12)
N8 C54 C55 114.4(10)
N7 C55 C47 125.8(12)
N7 C55 C54 115.0(11)
C47 C55 C54 119.1(12)
N9 C56 C57 122.8(16)
N9 C56 H56 118.6
C57 C56 H56 118.6
C56 C57 C58 119.1(17)
C56 C57 H57 120.4
C58 C57 H57 120.4
C59 C58 C57 119.9(19)
C59 C58 H58 120.0
C57 C58 H58 120.0
C58 C59 C67 116.3(19)
C58 C59 C60 127.5(19)
C67 C59 C60 116.3(18)
C61 C60 C59 124(2)
C61 C60 H60 118.2
C59 C60 H60 118.2
C60 C61 C62 123(2)
C60 C61 H61 118.5
C62 C61 H61 118.5
C63 C62 C66 116.0(15)
C63 C62 C61 128.8(17)
C66 C62 C61 115.2(18)
C64 C63 C62 122.9(15)
C64 C63 H63 118.6
C62 C63 H63 118.6
C63 C64 C65 117.8(16)
C63 C64 H64 121.1
C65 C64 H64 121.1
N10 C65 C64 125.7(14)
N10 C65 H65 117.2
C64 C65 H65 117.2
N10 C66 C62 123.4(14)
N10 C66 C67 114.2(12)
C62 C66 C67 122.4(14)
N9 C67 C59 124.5(16)
N9 C67 C66 116.0(13)
C59 C67 C66 119.5(15)
N11 C68 C69 123.7(14)
N11 C68 H68 118.2
C69 C68 H68 118.2
C70 C69 C68 118.3(14)
C70 C69 H69 120.9
C68 C69 H69 120.9
C69 C70 C71 121.1(14)
C69 C70 H70 119.4
C71 C70 H70 119.4
C79 C71 C70 115.0(15)
C79 C71 C72 118.5(15)
C70 C71 C72 126.6(15)
C73 C72 C71 121.6(15)
C73 C72 H72 119.2
C71 C72 H72 119.2
C72 C73 C74 122.1(16)
C72 C73 H73 119.0
C74 C73 H73 119.0
C78 C74 C75 116.9(14)
C78 C74 C73 117.9(15)
C75 C74 C73 125.2(15)
C76 C75 C74 120.9(14)
C76 C75 H75 119.6
C74 C75 H75 119.6
C75 C76 C77 118.3(14)
C75 C76 H76 120.8
C77 C76 H76 120.8
N12 C77 C76 123.2(13)
N12 C77 H77 118.4
C76 C77 H77 118.4
N12 C78 C74 124.4(13)
N12 C78 C79 114.2(12)
C74 C78 C79 121.4(12)
N11 C79 C71 125.7(14)
N11 C79 C78 115.8(11)
C71 C79 C78 118.5(13)
C84 N13 C80 125.2(17)
C84 N13 H13A 117.4
C80 N13 H13A 117.4
C81 C80 N13 117.7(16)
C81 C80 H80A 121.2
N13 C80 H80A 121.2
C82 C81 C80 117(2)
C82 C81 H81A 121.4
C80 C81 H81A 121.4
C81 C82 C83 124.2(17)
C81 C82 H82A 117.9
C83 C82 H82A 117.9
C84 C83 C82 115.1(15)
C84 C83 H83A 122.4
C82 C83 H83A 122.4
N13 C84 C83 120.7(17)
N13 C84 C85 124.0(12)
C83 C84 C85 115.2(11)
C84 C85 H85A 109.5
C84 C85 H85B 109.5
H85A C85 H85B 109.5
C84 C85 H85C 109.5
H85A C85 H85C 109.5
H85B C85 H85C 109.5
C90 N14 C86 118(2)
C90 N14 H14 120.9
C86 N14 H14 120.9
N14 C86 C87 112(2)
N14 C86 H86 123.8
C87 C86 H86 123.8
C88 C87 C86 129(3)
C88 C87 H87 115.5
C86 C87 H87 115.5
C89 C88 C87 116(2)
C89 C88 H88 121.9
C87 C88 H88 121.9
C90 C89 C88 115.0(19)
C90 C89 H89 122.5
C88 C89 H89 122.5
N14 C90 C89 129.3(19)
N14 C90 C91 117.1(12)
C89 C90 C91 113.6(12)
C90 C91 H91A 109.5
C90 C91 H91B 109.5
H91A C91 H91B 109.5
C90 C91 H91C 109.5
H91A C91 H91C 109.5
H91B C91 H91C 109.5
H1A O1W H1B 106.8

loop_
_geom_bond_atom_site_label_1
_geom_bond_atom_site_label_2
_geom_bond_distance
Pr1 O14 2.417(7)
Pr1 O16 2.456(7)
Pr1 O18 2.470(7)
Pr1 O15 2.779(8)
Pr1 O17 2.887(9)
Pr1 Cl3 2.883(3)
Pr1 Cl4 2.897(3)
Pr1 Cl1 2.932(3)
Pr1 Cl2 2.953(3)
Pr1 O13 2.956(8)
Pr1 Sb9 3.6576(11)
Pr1 Sb10 3.6772(11)
Pr2 O19 2.43(3)
Pr2 O10 2.452(7)
Pr2 O3 2.481(7)
Pr2 O9 2.503(7)
Pr2 O15 2.690(7)
Pr2 O6 2.761(8)
Pr2 O5 2.825(10)
Pr2 Cl5 2.868(4)
Pr2 Cl7 2.941(3)
Pr2 Cl1 2.991(3)
Pr2 Cl6 2.997(5)
Pr2 Sb9 3.6720(11)
Pr3 O1 2.473(7)
Pr3 O12 2.510(7)
Pr3 O11 2.531(8)
Pr3 O4 2.697(7)
Pr3 O6 2.701(8)
Pr3 O17 2.715(8)
Pr3 O25 2.783(7)
Pr3 Cl8 2.936(3)
Pr3 Cl1 2.977(3)
Pr3 Cl9 3.029(4)
Pr3 Sb6 3.6805(12)
Pr3 Sb2 3.6869(11)
Pr4 O22 2.424(9)
Pr4 O7 2.474(7)
Pr4 O2 2.512(7)
Pr4 O8 2.513(8)
Pr4 O13 2.646(8)
Pr4 O4 2.772(7)
Pr4 O5 2.807(9)
Pr4 Cl10 2.956(5)
Pr4 Cl11 2.961(3)
Pr4 Cl1 2.973(3)
Pr4 Sb4 3.6854(11)
Pr4 Sb2 3.6891(10)
Sb1 O1 1.986(8)
Sb1 O3 1.989(7)
Sb1 O6 2.024(7)
Sb2 O2 1.974(8)
Sb2 O1 1.985(7)
Sb2 O4 1.992(7)
Sb3 O2 1.980(7)
Sb3 O3 1.985(7)
Sb3 O5 1.992(8)
Sb4 O12 1.975(8)
Sb4 O7 1.988(7)
Sb4 O4 1.993(7)
Sb5 O5 1.978(8)
Sb5 O8 1.985(7)
Sb5 O9 1.984(8)
Sb6 O11 1.960(8)
Sb6 O6 1.976(7)
Sb6 O10 1.985(8)
Sb7 O13 1.986(7)
Sb7 O7 1.988(7)
Sb7 O18 1.990(7)
Sb8 O13 1.989(7)
Sb8 O8 2.005(7)
Sb8 O14 2.021(7)
Sb9 O14 1.976(7)
Sb9 O15 1.982(7)
Sb9 O9 1.983(7)
Sb10 O16 1.996(8)
Sb10 O15 2.001(7)
Sb10 O10 2.004(7)
Sb11 O16 1.970(8)
Sb11 O11 1.996(7)
Sb11 O17 2.014(8)
Sb12 O18 1.973(7)
Sb12 O17 1.981(8)
Sb12 O12 1.996(7)
O21 C1 1.219(15)
O22 C1 1.220(14)
O23 C3 1.352(16)
O23 H23 0.8200
C1 C2 1.538(11)
C2 C7 1.388(18)
C2 C3 1.462(19)
C3 C4 1.355(18)
C4 C5 1.40(2)
C4 H4 0.9300
C5 C6 1.45(2)
C5 H5 0.9300
C6 C7 1.33(2)
C6 H6 0.9300
C7 H7 0.9300
Fe1 N5 1.941(10)
Fe1 N6 1.955(10)
Fe1 N4 1.955(9)
Fe1 N2 1.973(9)
Fe1 N3 1.973(10)
Fe1 N1 1.979(9)
N1 C8 1.326(12)
N1 C19 1.349(12)
N2 C17 1.331(13)
N2 C18 1.364(13)
N3 C20 1.313(14)
N3 C31 1.390(13)
N4 C29 1.239(14)
N4 C30 1.395(15)
N5 C32 1.320(14)
N5 C43 1.410(16)
N6 C41 1.346(14)
N6 C42 1.377(14)
C8 C9 1.411(15)
C8 H8 0.9300
C9 C10 1.290(14)
C9 H9 0.9300
C10 C11 1.392(14)
C10 H10 0.9300
C11 C19 1.398(13)
C11 C12 1.475(15)
C12 C13 1.391(16)
C12 H12 0.9300
C13 C14 1.407(16)
C13 H13 0.9300
C14 C15 1.383(15)
C14 C18 1.441(14)
C15 C16 1.344(16)
C15 H15 0.9300
C16 C17 1.404(15)
C16 H16 0.9300
C17 H17 0.9300
C18 C19 1.413(13)
C20 C21 1.383(18)
C20 H20 0.9300
C21 C22 1.403(19)
C21 H21 0.9300
C22 C23 1.39(2)
C22 H22 0.9300
C23 C24 1.356(17)
C23 C31 1.392(17)
C24 C25 1.319(18)
C24 H24 0.9300
C25 C26 1.437(19)
C25 H25 0.9300
C26 C30 1.414(15)
C26 C27 1.427(19)
C27 C28 1.290(19)
C27 H27 0.9300
C28 C29 1.470(16)
C28 H28 0.9300
C29 H29 0.9300
C30 C31 1.398(16)
C32 C33 1.407(17)
C32 H32 0.9300
C33 C34 1.34(2)
C33 H33 0.9300
C34 C35 1.38(2)
C34 H34 0.9300
C35 C43 1.427(16)
C35 C36 1.47(2)
C36 C37 1.30(2)
C36 H36 0.9300
C37 C38 1.417(18)
C37 H37 0.9300
C38 C42 1.384(18)
C38 C39 1.406(19)
C39 C40 1.372(18)
C39 H39 0.9300
C40 C41 1.394(17)
C40 H40 0.9300
C41 H41 0.9300
C42 C43 1.411(17)
Fe2 N8 1.944(9)
Fe2 N12 1.963(10)
Fe2 N10 1.976(10)
Fe2 N7 1.977(10)
Fe2 N11 1.984(9)
Fe2 N9 1.985(11)
N7 C44 1.302(13)
N7 C55 1.376(14)
N8 C53 1.321(14)
N8 C54 1.390(14)
N9 C56 1.314(16)
N9 C67 1.364(16)
N10 C65 1.336(15)
N10 C66 1.357(15)
N11 C68 1.302(15)
N11 C79 1.373(16)
N12 C77 1.357(14)
N12 C78 1.364(14)
C44 C45 1.467(18)
C44 H44 0.9300
C45 C46 1.389(19)
C45 H45 0.9300
C46 C47 1.378(18)
C46 H46 0.9300
C47 C48 1.379(17)
C47 C55 1.392(15)
C48 C49 1.419(18)
C48 H48 0.9300
C49 C50 1.412(17)
C49 H49 0.9300
C50 C51 1.348(17)
C50 C54 1.375(15)
C51 C52 1.387(17)
C51 H51 0.9300
C52 C53 1.408(16)
C52 H52 0.9300
C53 H53 0.9300
C54 C55 1.433(15)
C56 C57 1.39(2)
C56 H56 0.9300
C57 C58 1.39(2)
C57 H57 0.9300
C58 C59 1.38(2)
C58 H58 0.9300
C59 C67 1.388(19)
C59 C60 1.45(2)
C60 C61 1.30(3)
C60 H60 0.9300
C61 C62 1.43(2)
C61 H61 0.9300
C62 C63 1.41(2)
C62 C66 1.404(18)
C63 C64 1.26(2)
C63 H63 0.9300
C64 C65 1.405(16)
C64 H64 0.9300
C65 H65 0.9300
C66 C67 1.447(19)
C68 C69 1.432(17)
C68 H68 0.9300
C69 C70 1.34(2)
C69 H69 0.9300
C70 C71 1.42(2)
C70 H70 0.9300
C71 C79 1.388(16)
C71 C72 1.43(2)
C72 C73 1.33(2)
C72 H72 0.9300
C73 C74 1.394(19)
C73 H73 0.9300
C74 C78 1.384(17)
C74 C75 1.400(18)
C75 C76 1.364(18)
C75 H75 0.9300
C76 C77 1.400(18)
C76 H76 0.9300
C77 H77 0.9300
C78 C79 1.436(17)
N13 C84 1.302(11)
N13 C80 1.396(11)
N13 H13A 0.8600
C80 C81 1.391(12)
C80 H80A 0.9300
C81 C82 1.390(12)
C81 H81A 0.9300
C82 C83 1.420(12)
C82 H82A 0.9300
C83 C84 1.398(12)
C83 H83A 0.9300
C84 C85 1.455(9)
C85 H85A 0.9600
C85 H85B 0.9600
C85 H85C 0.9600
N14 C90 1.331(12)
N14 C86 1.379(12)
N14 H14 0.8600
C86 C87 1.398(12)
C86 H86 0.9300
C87 C88 1.366(12)
C87 H87 0.9300
C88 C89 1.362(12)
C88 H88 0.9300
C89 C90 1.363(12)
C89 H89 0.9300
C90 C91 1.514(12)
C91 H91A 0.9600
C91 H91B 0.9600
C91 H91C 0.9600
O1W H1A 0.8197
O1W H1B 0.8200
